data_4088693
loop_
_publ_author_name
'Shimbayashi, Takuya'
'Okamoto, Kazuhiro'
'Ohe, Kouichi'

_publ_section_title
;
 C--H Activation Induced by Oxidative Addition of N--O Bonds in Oxime
 Esters: Formation of Rhodacycles and Cycloaddition with Alkynes
;
_journal_issue 11
_journal_name_full Organometallics
_journal_page_first 2026
_journal_paper_doi 10.1021/acs.organomet.6b00311
_journal_volume 35
_journal_year 2016
_chemical_formula_moiety 'C10 H13 N O'
_chemical_formula_sum 'C10 H13 N O'
_chemical_formula_weight 163.22
_space_group_crystal_system tetragonal
_space_group_IT_number 88
_space_group_name_Hall '-I 4ad'
_space_group_name_H-M_alt 'I 41/a :2'
_atom_sites_solution_hydrogens geom
_atom_sites_solution_primary direct
_atom_sites_solution_secondary difmap
_cell_angle_alpha 90.0000
_cell_angle_beta 90.0000
_cell_angle_gamma 90.0000
_cell_formula_units_Z 16
_cell_length_a 18.2136(14)
_cell_length_b 18.2136(14)
_cell_length_c 11.7714(14)
_cell_measurement_reflns_used 5745
_cell_measurement_temperature 143
_cell_measurement_theta_max 27.50
_cell_measurement_theta_min 3.04
_cell_volume 3905.0(6)
_computing_cell_refinement CrystalClear
_computing_data_collection 'CrystalClear (Rigaku/MSC Inc., 2006)'
_computing_data_reduction CrystalClear
_computing_molecular_graphics 'CrystalStructure 4.1'
_computing_publication_material 'CrystalStructure 4.1 (Rigaku, 2014)'
_computing_structure_refinement 'SHELXL97 (Sheldrick, 2008)'
_computing_structure_solution 'SHELXS97 (Sheldrick, 2008)'
_diffrn_ambient_temperature 143
_diffrn_detector_area_resol_mean 7.314
_diffrn_measured_fraction_theta_full 0.997
_diffrn_measured_fraction_theta_max 0.998
_diffrn_measurement_device_type 'Rigaku Saturn70'
_diffrn_measurement_method \w
_diffrn_radiation_type 'Mo K\a'
_diffrn_radiation_wavelength 0.71075
_diffrn_reflns_av_R_equivalents 0.0390
_diffrn_reflns_Laue_measured_fraction_full 0.997
_diffrn_reflns_Laue_measured_fraction_max 0.998
_diffrn_reflns_limit_h_max 21
_diffrn_reflns_limit_h_min -23
_diffrn_reflns_limit_k_max 23
_diffrn_reflns_limit_k_min -20
_diffrn_reflns_limit_l_max 15
_diffrn_reflns_limit_l_min -15
_diffrn_reflns_number 15653
_diffrn_reflns_point_group_measured_fraction_full 0.997
_diffrn_reflns_point_group_measured_fraction_max 0.998
_diffrn_reflns_theta_full 25.242
_diffrn_reflns_theta_max 27.507
_diffrn_reflns_theta_min 3.041
_diffrn_standards_number 0
_exptl_absorpt_coefficient_mu 0.072
_exptl_absorpt_correction_T_max 0.986
_exptl_absorpt_correction_T_min 0.854
_exptl_absorpt_correction_type multi-scan
_exptl_absorpt_process_details 'REQAB (Rigaku, 1998)'
_exptl_crystal_colour colorless
_exptl_crystal_density_diffrn 1.110
_exptl_crystal_density_method 'not measured'
_exptl_crystal_description prism
_exptl_crystal_F_000 1408.00
_exptl_crystal_size_max 0.200
_exptl_crystal_size_mid 0.200
_exptl_crystal_size_min 0.200
_refine_diff_density_max 0.21
_refine_diff_density_min -0.18
_refine_ls_extinction_method none
_refine_ls_goodness_of_fit_ref 1.094
_refine_ls_hydrogen_treatment constr
_refine_ls_number_parameters 109
_refine_ls_number_reflns 2247
_refine_ls_number_restraints 0
_refine_ls_R_factor_all 0.0621
_refine_ls_R_factor_gt 0.0509
_refine_ls_shift/su_max 0.000
_refine_ls_structure_factor_coef Fsqd
_refine_ls_weighting_details 'w = 1/[\s^2^(Fo^2^)+(0.0673P)^2^+1.6468P] where P=(Fo^2^+2Fc^2^)/3'
_refine_ls_weighting_scheme calc
_refine_ls_wR_factor_gt 0.1314
_refine_ls_wR_factor_ref 0.1392
_reflns_number_gt 1898
_reflns_number_total 2247
_reflns_threshold_expression F^2^>2.0\s(F^2^)
_cod_data_source_file om6b00311_si_002.cif
_cod_data_source_block (E)-Oxime
_cod_original_sg_symbol_H-M 'I 41/a'
_cod_database_code 4088693

loop_
_symmetry_equiv_pos_site_id
_space_group_symop_operation_xyz
1 +X,+Y,+Z
2 3/4-Y,1/4+X,1/4+Z
3 1/2-X,-Y,1/2+Z
4 3/4+Y,3/4-X,3/4+Z
5 -X,-Y,-Z
6 3/4+Y,1/4-X,1/4-Z
7 1/2+X,+Y,1/2-Z
8 3/4-Y,3/4+X,3/4-Z
9 1/2+X,1/2+Y,1/2+Z
10 1/4-Y,3/4+X,3/4+Z
11 -X,1/2-Y,+Z
12 1/4+Y,1/4-X,1/4+Z
13 1/2-X,1/2-Y,1/2-Z
14 1/4+Y,3/4-X,3/4-Z
15 +X,1/2+Y,-Z
16 1/4-Y,1/4+X,1/4-Z

loop_
_atom_site_label
_atom_site_type_symbol
_atom_site_fract_x
_atom_site_fract_y
_atom_site_fract_z
_atom_site_U_iso_or_equiv
_atom_site_adp_type
_atom_site_occupancy
_atom_site_site_symmetry_multiplicity
_atom_site_calc_flag
_atom_site_refinement_flags
O1 O 0.38752(5) 0.69997(5) 1.05675(8) 0.0332(3) Uani 1 16 d .
N1 N 0.45349(6) 0.66840(6) 1.01980(9) 0.0267(3) Uani 1 16 d .
C1 C 0.44802(7) 0.63742(7) 0.92214(11) 0.0267(3) Uani 1 16 d .
C2 C 0.37821(8) 0.63616(9) 0.85275(13) 0.0405(4) Uani 1 16 d .
C3 C 0.39249(11) 0.63685(14) 0.72525(15) 0.0661(6) Uani 1 16 d .
C4 C 0.32980(9) 0.57128(11) 0.88859(18) 0.0592(5) Uani 1 16 d .
C5 C 0.51708(7) 0.60249(7) 0.88128(11) 0.0284(3) Uani 1 16 d .
C6 C 0.52008(9) 0.52796(8) 0.85641(14) 0.0407(4) Uani 1 16 d .
C7 C 0.58503(10) 0.49615(9) 0.82105(15) 0.0489(4) Uani 1 16 d .
C8 C 0.64719(9) 0.53829(9) 0.80811(13) 0.0437(4) Uani 1 16 d .
C9 C 0.64496(9) 0.61207(9) 0.83184(14) 0.0431(4) Uani 1 16 d .
C10 C 0.58018(8) 0.64435(8) 0.86892(13) 0.0363(3) Uani 1 16 d .
H1 H 0.39506 0.72394 1.11658 0.0398 Uiso 1 16 calc R
H2 H 0.35052 0.68203 0.87125 0.0486 Uiso 1 16 calc R
H3A H 0.34558 0.63598 0.68449 0.0793 Uiso 1 16 calc R
H3B H 0.41961 0.68142 0.70493 0.0793 Uiso 1 16 calc R
H3C H 0.42147 0.59358 0.70429 0.0793 Uiso 1 16 calc R
H4A H 0.28477 0.57109 0.84301 0.0710 Uiso 1 16 calc R
H4B H 0.35655 0.52525 0.87648 0.0710 Uiso 1 16 calc R
H4C H 0.31715 0.57604 0.96917 0.0710 Uiso 1 16 calc R
H6 H 0.47717 0.49869 0.86377 0.0488 Uiso 1 16 calc R
H7 H 0.5868 0.44499 0.8056 0.0586 Uiso 1 16 calc R
H8 H 0.69159 0.51635 0.78278 0.0524 Uiso 1 16 calc R
H9 H 0.68789 0.64112 0.82287 0.0517 Uiso 1 16 calc R
H10 H 0.57908 0.69533 0.88589 0.0435 Uiso 1 16 calc R

loop_
_atom_site_aniso_label
_atom_site_aniso_U_11
_atom_site_aniso_U_22
_atom_site_aniso_U_33
_atom_site_aniso_U_12
_atom_site_aniso_U_13
_atom_site_aniso_U_23
O1 0.0279(5) 0.0368(6) 0.0348(5) 0.0050(4) 0.0006(4) -0.0103(4)
N1 0.0245(5) 0.0250(5) 0.0304(6) 0.0013(4) 0.0003(4) -0.0016(4)
C1 0.0284(7) 0.0248(6) 0.0270(6) -0.0032(5) -0.0006(5) -0.0020(5)
C2 0.0328(8) 0.0537(10) 0.0351(8) 0.0013(7) -0.0063(6) -0.0119(7)
C3 0.0544(11) 0.1094(18) 0.0344(9) 0.0077(11) -0.0127(8) -0.0063(10)
C4 0.0362(9) 0.0728(13) 0.0686(13) -0.0166(9) -0.0027(8) -0.0219(10)
C5 0.0318(7) 0.0290(7) 0.0243(6) -0.0010(5) 0.0006(5) -0.0028(5)
C6 0.0461(9) 0.0281(7) 0.0478(9) -0.0037(6) 0.0145(7) -0.0039(6)
C7 0.0620(11) 0.0324(8) 0.0522(10) 0.0096(7) 0.0228(8) 0.0021(7)
C8 0.0424(9) 0.0514(10) 0.0372(8) 0.0143(7) 0.0111(7) 0.0029(7)
C9 0.0322(8) 0.0542(10) 0.0429(9) -0.0046(7) 0.0041(6) -0.0066(7)
C10 0.0345(8) 0.0348(8) 0.0395(8) -0.0049(6) 0.0018(6) -0.0073(6)

loop_
_atom_type_symbol
_atom_type_description
_atom_type_scat_dispersion_real
_atom_type_scat_dispersion_imag
_atom_type_scat_source
C C 0.0033 0.0016
;
International Tables for Crystallography
(Vol. C, Tables 4.2.6.8 and 6.1.1.4)
;
H H 0.0000 0.0000
;
International Tables for Crystallography
(Vol. C, Table 6.1.1.4)
;
N N 0.0061 0.0033
;
International Tables for Crystallography
(Vol. C, Tables 4.2.6.8 and 6.1.1.4)
;
O O 0.0106 0.0060
;
International Tables for Crystallography
(Vol. C, Tables 4.2.6.8 and 6.1.1.4)
;

loop_
_geom_angle_atom_site_label_1
_geom_angle_atom_site_label_2
_geom_angle_atom_site_label_3
_geom_angle
_geom_angle_publ_flag
O1 N1 C1 113.05(10) yes
N1 C1 C2 123.75(12) yes
N1 C1 C5 114.28(11) yes
C2 C1 C5 121.97(12) yes
C1 C2 C3 112.87(13) yes
C1 C2 C4 110.29(13) yes
C3 C2 C4 112.06(15) yes
C1 C5 C6 121.23(12) yes
C1 C5 C10 119.93(12) yes
C6 C5 C10 118.84(13) yes
C5 C6 C7 120.45(14) yes
C6 C7 C8 120.26(15) yes
C7 C8 C9 119.93(15) yes
C8 C9 C10 120.23(15) yes
C5 C10 C9 120.29(14) yes
N1 O1 H1 109.473 no
C1 C2 H2 107.094 no
C3 C2 H2 107.087 no
C4 C2 H2 107.093 no
C2 C3 H3A 109.474 no
C2 C3 H3B 109.476 no
C2 C3 H3C 109.472 no
H3A C3 H3B 109.473 no
H3A C3 H3C 109.467 no
H3B C3 H3C 109.465 no
C2 C4 H4A 109.466 no
C2 C4 H4B 109.470 no
C2 C4 H4C 109.468 no
H4A C4 H4B 109.473 no
H4A C4 H4C 109.479 no
H4B C4 H4C 109.472 no
C5 C6 H6 119.773 no
C7 C6 H6 119.776 no
C6 C7 H7 119.877 no
C8 C7 H7 119.864 no
C7 C8 H8 120.027 no
C9 C8 H8 120.044 no
C8 C9 H9 119.875 no
C10 C9 H9 119.898 no
C5 C10 H10 119.855 no
C9 C10 H10 119.857 no

loop_
_geom_bond_atom_site_label_1
_geom_bond_atom_site_label_2
_geom_bond_distance
_geom_bond_publ_flag
O1 N1 1.4013(14) yes
N1 C1 1.2845(17) yes
C1 C2 1.511(2) yes
C1 C5 1.4894(18) yes
C2 C3 1.523(2) yes
C2 C4 1.534(2) yes
C5 C6 1.3897(19) yes
C5 C10 1.3868(19) yes
C6 C7 1.381(2) yes
C7 C8 1.376(2) yes
C8 C9 1.373(2) yes
C9 C10 1.389(2) yes
O1 H1 0.840 no
C2 H2 1.000 no
C3 H3A 0.980 no
C3 H3B 0.980 no
C3 H3C 0.980 no
C4 H4A 0.980 no
C4 H4B 0.980 no
C4 H4C 0.980 no
C6 H6 0.950 no
C7 H7 0.950 no
C8 H8 0.950 no
C9 H9 0.950 no
C10 H10 0.950 no

loop_
_geom_contact_atom_site_label_1
_geom_contact_atom_site_label_2
_geom_contact_distance
_geom_contact_publ_flag
_geom_contact_site_symmetry_2
O1 C2 2.6732(18) no .
O1 C4 3.243(2) no .
N1 C4 3.254(2) no .
N1 C6 3.4224(19) no .
N1 C10 2.9446(18) no .
C2 C6 3.250(2) no .
C3 C5 2.986(2) no .
C3 C6 3.423(3) no .
C4 C5 3.459(2) no .
C4 C6 3.574(2) no .
C5 C8 2.779(2) no .
C6 C9 2.758(2) no .
C7 C10 2.759(2) no .
O1 O1 3.5548(13) no 6_467
O1 O1 3.5548(13) no 16_657
O1 N1 2.7526(14) no 6_467
O1 C6 3.3251(18) no 2_555
O1 C7 3.465(2) no 2_555
N1 O1 2.7526(14) no 16_657
N1 N1 3.4622(15) no 6_467
N1 N1 3.4214(16) no 11_665
N1 N1 3.4622(15) no 16_657
C6 O1 3.3251(18) no 4_454
C7 O1 3.465(2) no 4_454
C7 C9 3.501(2) no 10_644
C9 C7 3.501(2) no 12_565
O1 H2 2.3085 no .
O1 H4C 2.7929 no .
N1 H2 2.5762 no .
N1 H4B 3.5723 no .
N1 H4C 3.0580 no .
N1 H10 2.8209 no .
C1 H1 2.9415 no .
C1 H3A 3.3627 no .
C1 H3B 2.7290 no .
C1 H3C 2.7290 no .
C1 H4A 3.3419 no .
C1 H4B 2.6904 no .
C1 H4C 2.6903 no .
C1 H6 2.6718 no .
C1 H10 2.6444 no .
C2 H1 3.5065 no .
C2 H6 3.0878 no .
C3 H4A 2.6843 no .
C3 H4B 2.7801 no .
C3 H4C 3.3696 no .
C3 H6 3.3719 no .
C4 H3A 2.6914 no .
C4 H3B 3.3725 no .
C4 H3C 2.7675 no .
C4 H6 3.0063 no .
C5 H2 3.3639 no .
C5 H3B 3.0867 no .
C5 H3C 2.7202 no .
C5 H4B 3.2452 no .
C5 H7 3.2612 no .
C5 H9 3.2629 no .
C6 H3C 2.8037 no .
C6 H4B 2.9882 no .
C6 H8 3.2487 no .
C6 H10 3.2508 no .
C7 H9 3.2376 no .
C8 H6 3.2464 no .
C8 H10 3.2494 no .
C9 H7 3.2370 no .
C10 H3B 3.5687 no .
C10 H6 3.2499 no .
C10 H8 3.2528 no .
H1 H2 3.0953 no .
H1 H4C 3.5044 no .
H2 H3A 2.3547 no .
H2 H3B 2.3274 no .
H2 H3C 2.8509 no .
H2 H4A 2.3722 no .
H2 H4B 2.8583 no .
H2 H4C 2.3291 no .
H3A H4A 2.4709 no .
H3A H4B 3.0356 no .
H3A H4C 3.5623 no .
H3B H4A 3.5653 no .
H3C H4A 3.0056 no .
H3C H4B 2.6562 no .
H3C H6 2.7460 no .
H4B H6 2.2545 no .
H4C H6 3.4668 no .
H6 H7 2.3265 no .
H7 H8 2.3247 no .
H8 H9 2.3220 no .
H9 H10 2.3351 no .
O1 H1 3.3554 no 6_467
O1 H1 2.8604 no 16_657
O1 H4B 3.5154 no 2_555
O1 H6 2.6174 no 2_555
O1 H7 2.9102 no 2_555
O1 H7 3.1329 no 5_667
O1 H10 2.8376 no 11_665
N1 H1 3.5710 no 11_665
N1 H1 1.9278 no 16_657
N1 H6 3.5686 no 5_667
N1 H7 3.0046 no 5_667
N1 H10 2.9995 no 11_665
C1 H1 2.8680 no 16_657
C1 H7 3.5953 no 5_667
C1 H10 3.1153 no 11_665
C2 H10 3.1902 no 11_665
C4 H4B 3.4518 no 2_555
C4 H4C 3.2154 no 4_454
C4 H8 3.3774 no 7_456
C4 H8 3.0827 no 8_546
C5 H1 3.0720 no 16_657
C5 H6 3.5233 no 5_667
C6 H1 3.2636 no 4_454
C6 H6 3.3298 no 5_667
C7 H1 3.3160 no 4_454
C7 H3A 3.5506 no 16_656
C7 H4C 3.3168 no 5_667
C7 H9 3.1384 no 10_644
C8 H3A 3.0998 no 16_656
C8 H4A 3.1306 no 7_556
C8 H4C 3.4105 no 5_667
C8 H8 3.4408 no 12_565
C8 H9 3.3910 no 10_644
C9 H3A 3.1995 no 16_656
C9 H3C 3.5438 no 16_656
C9 H4A 3.3582 no 7_556
C9 H7 2.9386 no 12_565
C9 H8 3.3821 no 12_565
C10 H1 3.2659 no 16_657
C10 H2 3.4050 no 11_665
C10 H7 3.0528 no 12_565
H1 O1 2.8604 no 6_467
H1 O1 3.3554 no 16_657
H1 N1 1.9278 no 6_467
H1 N1 3.5710 no 11_665
H1 C1 2.8680 no 6_467
H1 C5 3.0720 no 6_467
H1 C6 3.2636 no 2_555
H1 C7 3.3160 no 2_555
H1 C10 3.2659 no 6_467
H1 H1 2.7922 no 6_467
H1 H1 2.7922 no 16_657
H1 H6 2.6191 no 2_555
H1 H7 2.7259 no 2_555
H1 H7 3.2273 no 5_667
H1 H10 3.2033 no 6_467
H1 H10 3.1238 no 11_665
H2 C10 3.4050 no 11_665
H2 H6 3.4772 no 2_555
H2 H9 3.3450 no 11_665
H2 H10 2.5813 no 11_665
H3A C7 3.5506 no 6_466
H3A C8 3.0998 no 6_466
H3A C9 3.1995 no 6_466
H3A H4A 3.3212 no 4_454
H3A H8 3.2588 no 6_466
H3A H8 3.5725 no 7_456
H3A H9 3.4170 no 6_466
H3A H9 2.8749 no 7_456
H3B H3B 3.3090 no 6_466
H3B H3B 3.3090 no 16_656
H3B H3C 3.5510 no 6_466
H3B H10 3.0947 no 11_665
H3C C9 3.5438 no 6_466
H3C H3B 3.5510 no 16_656
H3C H4A 3.2440 no 4_454
H3C H4C 3.4091 no 4_454
H3C H9 3.3583 no 6_466
H4A C8 3.1306 no 7_456
H4A C9 3.3582 no 7_456
H4A H3A 3.3212 no 2_555
H4A H3C 3.2440 no 2_555
H4A H4A 3.5799 no 2_555
H4A H4A 3.5799 no 4_454
H4A H4B 3.5702 no 2_555
H4A H4C 3.0049 no 4_454
H4A H8 2.4631 no 7_456
H4A H8 2.9271 no 8_546
H4A H9 2.9246 no 7_456
H4B O1 3.5154 no 4_454
H4B C4 3.4518 no 4_454
H4B H4A 3.5702 no 4_454
H4B H4C 2.5632 no 4_454
H4B H8 3.5451 no 7_456
H4B H8 2.9109 no 8_546
H4C C4 3.2154 no 2_555
H4C C7 3.3168 no 5_667
H4C C8 3.4105 no 5_667
H4C H3C 3.4091 no 2_555
H4C H4A 3.0049 no 2_555
H4C H4B 2.5632 no 2_555
H4C H6 3.4514 no 2_555
H4C H7 3.1994 no 5_667
H4C H8 3.3738 no 5_667
H4C H8 2.8827 no 8_546
H6 O1 2.6174 no 4_454
H6 N1 3.5686 no 5_667
H6 C5 3.5233 no 5_667
H6 C6 3.3298 no 5_667
H6 H1 2.6191 no 4_454
H6 H2 3.4772 no 4_454
H6 H4C 3.4514 no 4_454
H6 H6 3.3136 no 5_667
H7 O1 2.9102 no 4_454
H7 O1 3.1329 no 5_667
H7 N1 3.0046 no 5_667
H7 C1 3.5953 no 5_667
H7 C9 2.9386 no 10_644
H7 C10 3.0528 no 10_644
H7 H1 2.7259 no 4_454
H7 H1 3.2273 no 5_667
H7 H4C 3.1994 no 5_667
H7 H9 2.7719 no 10_644
H7 H10 2.9648 no 10_644
H8 C4 3.3774 no 7_556
H8 C4 3.0827 no 14_556
H8 C8 3.4408 no 10_644
H8 C9 3.3821 no 10_644
H8 H3A 3.5725 no 7_556
H8 H3A 3.2588 no 16_656
H8 H4A 2.4631 no 7_556
H8 H4A 2.9271 no 14_556
H8 H4B 3.5451 no 7_556
H8 H4B 2.9109 no 14_556
H8 H4C 3.3738 no 5_667
H8 H4C 2.8827 no 14_556
H8 H8 3.3319 no 10_644
H8 H8 3.3319 no 12_565
H8 H9 3.2275 no 10_644
H9 C7 3.1384 no 12_565
H9 C8 3.3910 no 12_565
H9 H2 3.3450 no 11_665
H9 H3A 2.8749 no 7_556
H9 H3A 3.4170 no 16_656
H9 H3C 3.3583 no 16_656
H9 H4A 2.9246 no 7_556
H9 H7 2.7719 no 12_565
H9 H8 3.2275 no 12_565
H10 O1 2.8376 no 11_665
H10 N1 2.9995 no 11_665
H10 C1 3.1153 no 11_665
H10 C2 3.1902 no 11_665
H10 H1 3.1238 no 11_665
H10 H1 3.2033 no 16_657
H10 H2 2.5813 no 11_665
H10 H3B 3.0947 no 11_665
H10 H7 2.9648 no 12_565
H10 H10 3.5020 no 11_665

loop_
_geom_hbond_atom_site_label_D
_geom_hbond_atom_site_label_H
_geom_hbond_atom_site_label_A
_geom_hbond_site_symmetry_A
_geom_hbond_distance_DA
_geom_hbond_distance_DH
_geom_hbond_distance_HA
_geom_hbond_angle_DHA
_geom_hbond_publ_flag
O1 H1 N1 6_467 2.7526(14) 0.840 1.928 166.9 no

loop_
_geom_torsion_atom_site_label_1
_geom_torsion_atom_site_label_2
_geom_torsion_atom_site_label_3
_geom_torsion_atom_site_label_4
_geom_torsion
_geom_torsion_publ_flag
O1 N1 C1 C2 1.09(16) no
O1 N1 C1 C5 -179.24(8) no
N1 C1 C2 C3 147.90(12) no
N1 C1 C2 C4 -85.90(15) no
N1 C1 C5 C6 120.99(12) no
N1 C1 C5 C10 -58.14(16) no
C2 C1 C5 C6 -59.32(17) no
C2 C1 C5 C10 121.55(13) no
C5 C1 C2 C3 -31.75(18) no
C5 C1 C2 C4 94.45(14) no
C1 C5 C6 C7 -178.53(11) no
C1 C5 C10 C9 179.42(11) no
C6 C5 C10 C9 0.3(2) no
C10 C5 C6 C7 0.6(2) no
C5 C6 C7 C8 -1.2(2) no
C6 C7 C8 C9 0.9(2) no
C7 C8 C9 C10 0.0(2) no
C8 C9 C10 C5 -0.6(2) no
